data_4069919
loop_
_publ_author_name
'Ren, Shikuo'
'Deng, Liang'
'Chan, Hoi-Shan'
'Xie, Zuowei'

_publ_section_title
;
 Synthesis and Structural Characterization of Zirconium&#x2212;Carboryne
 Complexes
;
_journal_issue 19
_journal_name_full Organometallics
_journal_page_first 5749
_journal_paper_doi 10.1021/om900504g
_journal_volume 28
_journal_year 2009
_chemical_formula_sum 'C28 H66 B10 N6 Zr'
_chemical_formula_weight 686.19
_chemical_name_systematic
; 
 ? 
;
_space_group_IT_number 19
_symmetry_cell_setting orthorhombic
_symmetry_space_group_name_Hall 'P 2ac 2ab'
_symmetry_space_group_name_H-M 'P 21 21 21'
_atom_sites_solution_hydrogens geom
_atom_sites_solution_primary direct
_atom_sites_solution_secondary difmap
_audit_creation_method SHELXL-97
_cell_angle_alpha 90.00
_cell_angle_beta 90.00
_cell_angle_gamma 90.00
_cell_formula_units_Z 4
_cell_length_a 12.3832(19)
_cell_length_b 16.059(3)
_cell_length_c 20.427(3)
_cell_measurement_temperature 293(2)
_cell_volume 4062.2(11)
_computing_cell_refinement 'BRUKER SMART CCD DIFFRACTOMETER'
_computing_data_collection 'BRUKER SMART CCD DIFFRACTOMETER'
_computing_data_reduction 'BRUKER SMART CCD DIFFRACTOMETER'
_computing_molecular_graphics 'SIEMENS SHELXTL'
_computing_publication_material 'SIEMENS SHELXTL'
_computing_structure_refinement 'SHELXL-97 (Sheldrick, 1997)'
_computing_structure_solution 'SHELXS-97 (Sheldrick, 1990)'
_diffrn_ambient_temperature 293(2)
_diffrn_measured_fraction_theta_full 0.994
_diffrn_measured_fraction_theta_max 0.994
_diffrn_measurement_device_type 'BRUKER SMART CCD DIFFRACTOMETER'
_diffrn_measurement_method 'OMEGA SCAN'
_diffrn_radiation_monochromator graphite
_diffrn_radiation_source 'fine-focus sealed tube'
_diffrn_radiation_type MoK\a
_diffrn_radiation_wavelength 0.71073
_diffrn_reflns_av_R_equivalents 0.0728
_diffrn_reflns_av_sigmaI/netI 0.0972
_diffrn_reflns_limit_h_max 16
_diffrn_reflns_limit_h_min -15
_diffrn_reflns_limit_k_max 21
_diffrn_reflns_limit_k_min -17
_diffrn_reflns_limit_l_max 27
_diffrn_reflns_limit_l_min -26
_diffrn_reflns_number 27783
_diffrn_reflns_theta_full 28.06
_diffrn_reflns_theta_max 28.06
_diffrn_reflns_theta_min 1.61
_exptl_absorpt_coefficient_mu 0.297
_exptl_absorpt_correction_T_max 1.0000
_exptl_absorpt_correction_T_min 0.81422
_exptl_absorpt_correction_type multi-scan
_exptl_absorpt_process_details 'SADABS (Sheldrick, 1996)'
_exptl_crystal_colour colourless
_exptl_crystal_density_diffrn 1.122
_exptl_crystal_density_method 'not measured'
_exptl_crystal_description block
_exptl_crystal_F_000 1464
_exptl_crystal_size_max 0.40
_exptl_crystal_size_mid 0.30
_exptl_crystal_size_min 0.20
_refine_diff_density_max 0.522
_refine_diff_density_min -0.497
_refine_diff_density_rms 0.063
_refine_ls_abs_structure_details 'Flack H D (1983), Acta Cryst. A39, 876-881'
_refine_ls_abs_structure_Flack -0.06(6)
_refine_ls_extinction_method none
_refine_ls_goodness_of_fit_ref 0.998
_refine_ls_hydrogen_treatment riding
_refine_ls_matrix_type full
_refine_ls_number_parameters 406
_refine_ls_number_reflns 9807
_refine_ls_number_restraints 8
_refine_ls_restrained_S_all 1.001
_refine_ls_R_factor_all 0.1428
_refine_ls_R_factor_gt 0.0569
_refine_ls_shift/su_max 0.004
_refine_ls_shift/su_mean 0.000
_refine_ls_structure_factor_coef Fsqd
_refine_ls_weighting_details 'calc w=1/[\s^2^(Fo^2^)+(0.0778P)^2^+0.3270P] where P=(Fo^2^+2Fc^2^)/3'
_refine_ls_weighting_scheme calc
_refine_ls_wR_factor_gt 0.1296
_refine_ls_wR_factor_ref 0.1724
_reflns_number_gt 4910
_reflns_number_total 9807
_reflns_threshold_expression >2sigma(I)
_cod_data_source_file om900504g_si_001.cif
_cod_data_source_block 7
_cod_depositor_comments
;
The following automatic conversions were performed:

'_symmetry_cell_setting' value 'Orthorhombic' changed to
'orthorhombic' according to
/home/saulius/struct/CIF-dictionaries/cif_core.dic dictionary named
'cif_core.dic' version 2.4.2 from 2011-04-26.

Automatic conversion script
Id: cif_fix_values 1715 2011-07-08 13:25:40Z adriana 
;
_cod_original_cell_volume 4062.3(11)
_cod_original_sg_symbol_H-M P2(1)2(1)2(1)
_cod_database_code 4069919

loop_
_symmetry_equiv_pos_as_xyz
'x, y, z'
'-x+1/2, -y, z+1/2'
'-x, y+1/2, -z+1/2'
'x+1/2, -y+1/2, -z'

loop_
_atom_site_label
_atom_site_type_symbol
_atom_site_fract_x
_atom_site_fract_y
_atom_site_fract_z
_atom_site_U_iso_or_equiv
_atom_site_adp_type
_atom_site_occupancy
_atom_site_symmetry_multiplicity
_atom_site_calc_flag
_atom_site_refinement_flags
Zr1 Zr 0.65848(4) 0.57209(3) 0.38372(2) 0.05688(16) Uani 1 1 d .
C1 C 0.7399(4) 0.6975(3) 0.3612(2) 0.0578(13) Uani 1 1 d .
C2 C 0.7840(4) 0.6221(3) 0.3107(2) 0.0600(13) Uani 1 1 d .
C11 C 0.4594(7) 0.7211(5) 0.4231(5) 0.118(3) Uani 1 1 d .
H11A H 0.3916 0.7143 0.4472 0.142 Uiso 1 1 calc R
C12 C 0.4364(7) 0.7733(5) 0.3621(5) 0.142(4) Uani 1 1 d .
H12A H 0.4110 0.8274 0.3750 0.213 Uiso 1 1 calc R
H12B H 0.3822 0.7462 0.3360 0.213 Uiso 1 1 calc R
H12C H 0.5014 0.7791 0.3369 0.213 Uiso 1 1 calc R
C13 C 0.5398(8) 0.7621(5) 0.4677(5) 0.143(4) Uani 1 1 d .
H13A H 0.5517 0.7275 0.5053 0.214 Uiso 1 1 calc R
H13B H 0.5123 0.8152 0.4816 0.214 Uiso 1 1 calc R
H13C H 0.6067 0.7699 0.4448 0.214 Uiso 1 1 calc R
C14 C 0.4457(5) 0.5834(4) 0.3678(3) 0.0822(19) Uani 1 1 d .
C15 C 0.2586(6) 0.6061(6) 0.4032(5) 0.142(4) Uani 1 1 d D
H15A H 0.1924 0.6268 0.3837 0.171 Uiso 1 1 calc R
H15B H 0.2870 0.6491 0.4318 0.171 Uiso 1 1 calc R
C16 C 0.2337(13) 0.5265(10) 0.4441(7) 0.306(13) Uani 1 1 d D
H16A H 0.1933 0.4899 0.4154 0.367 Uiso 1 1 calc R
H16B H 0.3028 0.4996 0.4516 0.367 Uiso 1 1 calc R
C17 C 0.1761(14) 0.5247(14) 0.5086(9) 0.435(18) Uani 1 1 d D
H17A H 0.0996 0.5269 0.5013 0.653 Uiso 1 1 calc R
H17B H 0.1978 0.5718 0.5344 0.653 Uiso 1 1 calc R
H17C H 0.1939 0.4743 0.5314 0.653 Uiso 1 1 calc R
C18 C 0.2953(6) 0.5686(7) 0.2860(4) 0.149(4) Uani 1 1 d D
H18A H 0.2462 0.5218 0.2899 0.178 Uiso 1 1 calc R
H18B H 0.3561 0.5502 0.2599 0.178 Uiso 1 1 calc R
C19 C 0.2381(8) 0.6360(8) 0.2485(6) 0.196(6) Uani 1 1 d D
H19A H 0.2886 0.6803 0.2382 0.235 Uiso 1 1 calc R
H19B H 0.1808 0.6593 0.2752 0.235 Uiso 1 1 calc R
C20 C 0.1901(9) 0.6009(9) 0.1850(5) 0.200(6) Uani 1 1 d D
H20A H 0.1535 0.6445 0.1617 0.300 Uiso 1 1 calc R
H20B H 0.1398 0.5573 0.1953 0.300 Uiso 1 1 calc R
H20C H 0.2470 0.5788 0.1582 0.300 Uiso 1 1 calc R
C21 C 0.4681(5) 0.4411(5) 0.3259(4) 0.100(2) Uani 1 1 d .
H21A H 0.3894 0.4462 0.3232 0.120 Uiso 1 1 calc R
C22 C 0.5066(9) 0.4165(8) 0.2603(6) 0.205(7) Uani 1 1 d .
H22A H 0.4892 0.4594 0.2293 0.308 Uiso 1 1 calc R
H22B H 0.4721 0.3655 0.2474 0.308 Uiso 1 1 calc R
H22C H 0.5834 0.4085 0.2614 0.308 Uiso 1 1 calc R
C23 C 0.4916(8) 0.3766(5) 0.3753(7) 0.174(6) Uani 1 1 d .
H23A H 0.4640 0.3940 0.4171 0.260 Uiso 1 1 calc R
H23B H 0.5683 0.3686 0.3784 0.260 Uiso 1 1 calc R
H23C H 0.4578 0.3253 0.3627 0.260 Uiso 1 1 calc R
C24 C 0.8292(6) 0.4007(4) 0.3547(3) 0.0837(19) Uani 1 1 d .
H24A H 0.8192 0.3421 0.3665 0.100 Uiso 1 1 calc R
C25 C 0.8123(6) 0.4086(5) 0.2824(3) 0.110(2) Uani 1 1 d .
H25A H 0.7398 0.3922 0.2717 0.166 Uiso 1 1 calc R
H25B H 0.8625 0.3732 0.2598 0.166 Uiso 1 1 calc R
H25C H 0.8236 0.4653 0.2694 0.166 Uiso 1 1 calc R
C26 C 0.9443(5) 0.4256(5) 0.3736(3) 0.096(2) Uani 1 1 d .
H26A H 0.9531 0.4205 0.4202 0.144 Uiso 1 1 calc R
H26B H 0.9571 0.4823 0.3608 0.144 Uiso 1 1 calc R
H26C H 0.9949 0.3898 0.3518 0.144 Uiso 1 1 calc R
C27 C 0.7425(4) 0.4509(3) 0.4565(3) 0.0605(14) Uani 1 1 d .
C28 C 0.8435(6) 0.4110(5) 0.5559(3) 0.111(2) Uani 1 1 d D
H28A H 0.8001 0.3959 0.5936 0.134 Uiso 1 1 calc R
H28B H 0.8552 0.4707 0.5574 0.134 Uiso 1 1 calc R
C29 C 0.9510(7) 0.3674(7) 0.5603(4) 0.152(4) Uani 1 1 d D
H29A H 0.9948 0.3811 0.5225 0.182 Uiso 1 1 calc R
H29B H 0.9404 0.3076 0.5613 0.182 Uiso 1 1 calc R
C30 C 1.0082(8) 0.3961(10) 0.6234(5) 0.236(8) Uani 1 1 d D
H30A H 1.0762 0.3677 0.6275 0.355 Uiso 1 1 calc R
H30B H 0.9638 0.3833 0.6606 0.355 Uiso 1 1 calc R
H30C H 1.0205 0.4551 0.6215 0.355 Uiso 1 1 calc R
C31 C 0.7649(7) 0.3021(4) 0.4801(4) 0.108(3) Uani 1 1 d D
H31A H 0.8338 0.2763 0.4702 0.129 Uiso 1 1 calc R
H31B H 0.7205 0.2988 0.4411 0.129 Uiso 1 1 calc R
C32 C 0.7104(9) 0.2525(6) 0.5345(4) 0.146(4) Uani 1 1 d D
H32A H 0.7053 0.1946 0.5211 0.176 Uiso 1 1 calc R
H32B H 0.7550 0.2548 0.5734 0.176 Uiso 1 1 calc R
C33 C 0.5996(9) 0.2838(7) 0.5509(5) 0.170(5) Uani 1 1 d D
H33A H 0.5702 0.2515 0.5861 0.256 Uiso 1 1 calc R
H33B H 0.5538 0.2788 0.5131 0.256 Uiso 1 1 calc R
H33C H 0.6039 0.3412 0.5638 0.256 Uiso 1 1 calc R
C34 C 0.6462(5) 0.5245(4) 0.5471(3) 0.0783(16) Uani 1 1 d .
H34A H 0.6687 0.4744 0.5709 0.094 Uiso 1 1 calc R
C35 C 0.6929(8) 0.5993(5) 0.5821(4) 0.134(3) Uani 1 1 d .
H35A H 0.6638 0.6023 0.6256 0.201 Uiso 1 1 calc R
H35B H 0.6745 0.6490 0.5585 0.201 Uiso 1 1 calc R
H35C H 0.7700 0.5941 0.5844 0.201 Uiso 1 1 calc R
C36 C 0.5254(5) 0.5269(6) 0.5465(4) 0.112(3) Uani 1 1 d .
H36A H 0.4983 0.4783 0.5245 0.168 Uiso 1 1 calc R
H36B H 0.5015 0.5759 0.5238 0.168 Uiso 1 1 calc R
H36C H 0.4989 0.5279 0.5906 0.168 Uiso 1 1 calc R
N1 N 0.5006(4) 0.6363(3) 0.4053(3) 0.0781(14) Uani 1 1 d .
N2 N 0.3360(4) 0.5883(3) 0.3524(3) 0.0972(16) Uani 1 1 d .
N3 N 0.5095(4) 0.5223(3) 0.3441(2) 0.0717(12) Uani 1 1 d .
N4 N 0.7476(4) 0.4506(3) 0.3912(2) 0.0665(11) Uani 1 1 d .
N5 N 0.7833(4) 0.3902(3) 0.4958(2) 0.0766(14) Uani 1 1 d .
N6 N 0.6909(3) 0.5195(3) 0.4796(2) 0.0630(11) Uani 1 1 d .
B3 B 0.8646(4) 0.6579(4) 0.3712(3) 0.0621(16) Uani 1 1 d .
H3 H 0.8883 0.6201 0.4138 0.075 Uiso 1 1 calc R
B4 B 0.8401(6) 0.7663(4) 0.3773(4) 0.0742(16) Uani 1 1 d .
H4 H 0.8487 0.8001 0.4238 0.089 Uiso 1 1 calc R
B5 B 0.7375(6) 0.7917(4) 0.3220(4) 0.0709(18) Uani 1 1 d .
H5 H 0.6794 0.8419 0.3318 0.085 Uiso 1 1 calc R
B6 B 0.7015(5) 0.6968(4) 0.2825(3) 0.0648(16) Uani 1 1 d .
H6 H 0.6177 0.6846 0.2674 0.078 Uiso 1 1 calc R
B7 B 0.9155(5) 0.6363(4) 0.2913(3) 0.0676(17) Uani 1 1 d .
H7 H 0.9732 0.5857 0.2816 0.081 Uiso 1 1 calc R
B8 B 0.9515(6) 0.7309(4) 0.3330(4) 0.0745(19) Uani 1 1 d .
H8 H 1.0340 0.7422 0.3508 0.089 Uiso 1 1 calc R
B9 B 0.8738(6) 0.8110(5) 0.3017(4) 0.084(2) Uani 1 1 d .
H9 H 0.9053 0.8749 0.2979 0.100 Uiso 1 1 calc R
B10 B 0.7858(6) 0.7691(5) 0.2414(4) 0.082(2) Uani 1 1 d .
H10 H 0.7585 0.8049 0.1985 0.098 Uiso 1 1 calc R
B11 B 0.8134(6) 0.6608(5) 0.2361(3) 0.078(2) Uani 1 1 d .
H11 H 0.8039 0.6262 0.1900 0.093 Uiso 1 1 calc R
B12 B 0.9202(6) 0.7317(5) 0.2494(4) 0.083(2) Uani 1 1 d .
H12 H 0.9820 0.7438 0.2119 0.099 Uiso 1 1 calc R

loop_
_atom_site_aniso_label
_atom_site_aniso_U_11
_atom_site_aniso_U_22
_atom_site_aniso_U_33
_atom_site_aniso_U_23
_atom_site_aniso_U_13
_atom_site_aniso_U_12
Zr1 0.0575(3) 0.0596(3) 0.0536(3) 0.0020(3) 0.0056(3) -0.0002(3)
C1 0.057(3) 0.057(3) 0.059(3) -0.003(2) 0.009(2) -0.002(2)
C2 0.063(3) 0.070(3) 0.048(3) -0.005(3) 0.012(2) -0.005(3)
C11 0.108(6) 0.073(5) 0.173(9) 0.004(6) 0.054(6) 0.008(5)
C12 0.127(7) 0.096(5) 0.204(11) 0.039(7) 0.055(7) 0.036(5)
C13 0.173(9) 0.096(6) 0.158(9) -0.034(6) 0.081(8) -0.002(6)
C14 0.059(3) 0.088(4) 0.100(5) 0.026(4) 0.015(3) 0.005(3)
C15 0.061(4) 0.190(9) 0.176(10) 0.023(7) 0.047(5) -0.003(5)
C16 0.187(14) 0.54(4) 0.190(14) 0.040(18) 0.125(12) -0.030(18)
C17 0.22(2) 0.39(3) 0.70(6) 0.09(3) -0.03(3) -0.18(2)
C18 0.079(5) 0.254(11) 0.113(7) 0.041(8) -0.002(5) 0.059(7)
C19 0.093(7) 0.293(16) 0.201(14) 0.019(13) 0.007(8) 0.052(9)
C20 0.130(8) 0.335(18) 0.134(9) 0.030(10) -0.032(7) 0.043(10)
C21 0.072(4) 0.102(6) 0.125(6) -0.030(5) -0.019(4) -0.004(4)
C22 0.147(8) 0.267(15) 0.202(12) -0.161(12) -0.004(8) -0.029(10)
C23 0.162(9) 0.070(5) 0.288(15) 0.029(7) -0.112(11) -0.032(5)
C24 0.098(5) 0.074(4) 0.080(4) -0.010(3) 0.016(4) 0.024(4)
C25 0.122(6) 0.129(6) 0.080(5) -0.031(4) 0.015(4) 0.017(5)
C26 0.085(4) 0.120(5) 0.083(5) 0.022(5) 0.010(3) 0.040(4)
C27 0.065(3) 0.060(4) 0.057(3) 0.005(3) -0.006(3) -0.010(3)
C28 0.091(4) 0.175(7) 0.068(4) 0.014(4) -0.022(4) -0.012(6)
C29 0.117(7) 0.216(11) 0.122(8) 0.029(7) -0.038(6) -0.002(7)
C30 0.119(8) 0.46(2) 0.132(9) 0.036(12) -0.067(7) -0.030(11)
C31 0.150(7) 0.071(5) 0.102(6) 0.022(4) -0.007(5) 0.008(5)
C32 0.209(11) 0.108(7) 0.122(8) 0.039(6) -0.048(8) -0.040(8)
C33 0.172(10) 0.205(12) 0.135(9) 0.049(9) -0.026(8) -0.099(10)
C34 0.088(4) 0.098(4) 0.049(3) -0.006(3) 0.005(3) -0.014(4)
C35 0.171(9) 0.145(7) 0.087(5) -0.048(5) 0.025(6) -0.025(6)
C36 0.088(5) 0.155(7) 0.093(5) 0.009(5) 0.038(4) -0.009(5)
N1 0.069(3) 0.071(3) 0.094(4) 0.001(3) 0.026(3) 0.004(3)
N2 0.053(3) 0.121(4) 0.118(4) 0.025(3) 0.016(3) 0.015(3)
N3 0.061(3) 0.076(3) 0.079(3) -0.003(3) -0.006(2) 0.003(2)
N4 0.080(3) 0.064(3) 0.055(3) 0.000(2) 0.002(2) 0.005(2)
N5 0.084(3) 0.084(3) 0.061(3) 0.018(3) -0.009(3) 0.001(3)
N6 0.068(3) 0.070(3) 0.051(3) -0.003(2) 0.007(2) -0.009(2)
B3 0.060(4) 0.067(4) 0.059(4) 0.001(3) -0.004(3) 0.003(3)
B4 0.081(4) 0.067(4) 0.074(4) -0.008(3) -0.001(5) -0.006(4)
B5 0.069(4) 0.066(4) 0.078(5) 0.005(3) 0.001(4) 0.004(3)
B6 0.060(3) 0.077(4) 0.057(4) 0.001(3) -0.005(3) 0.004(3)
B7 0.060(4) 0.073(4) 0.069(4) 0.002(3) 0.010(3) 0.004(3)
B8 0.063(4) 0.069(4) 0.092(5) 0.001(4) -0.006(4) -0.005(3)
B9 0.081(5) 0.065(4) 0.105(6) 0.009(4) -0.003(4) -0.011(4)
B10 0.083(5) 0.089(5) 0.073(5) 0.019(4) 0.000(4) 0.005(4)
B11 0.084(5) 0.090(5) 0.059(4) -0.002(3) 0.008(3) -0.009(4)
B12 0.070(4) 0.086(5) 0.093(6) 0.017(4) 0.016(4) -0.003(4)

loop_
_atom_type_symbol
_atom_type_description
_atom_type_scat_dispersion_real
_atom_type_scat_dispersion_imag
_atom_type_scat_source
C C 0.0033 0.0016 'International Tables Vol C Tables 4.2.6.8 and 6.1.1.4'
H H 0.0000 0.0000 'International Tables Vol C Tables 4.2.6.8 and 6.1.1.4'
B B 0.0013 0.0007 'International Tables Vol C Tables 4.2.6.8 and 6.1.1.4'
N N 0.0061 0.0033 'International Tables Vol C Tables 4.2.6.8 and 6.1.1.4'
Zr Zr -2.9673 0.5597 'International Tables Vol C Tables 4.2.6.8 and 6.1.1.4'

loop_
_geom_angle_atom_site_label_1
_geom_angle_atom_site_label_2
_geom_angle_atom_site_label_3
_geom_angle
N3 Zr1 N6 110.54(17)
N3 Zr1 N4 97.04(17)
N6 Zr1 N4 60.61(17)
N3 Zr1 N1 60.25(19)
N6 Zr1 N1 99.36(18)
N4 Zr1 N1 144.09(17)
N3 Zr1 C1 128.46(19)
N6 Zr1 C1 116.14(17)
N4 Zr1 C1 124.00(17)
N1 Zr1 C1 91.07(17)
N3 Zr1 C2 117.52(19)
N6 Zr1 C2 126.59(18)
N4 Zr1 C2 90.90(18)
N1 Zr1 C2 123.60(19)
C1 Zr1 C2 42.91(18)
N3 Zr1 C27 105.74(17)
N6 Zr1 C27 30.52(15)
N4 Zr1 C27 30.09(17)
N1 Zr1 C27 124.37(17)
C1 Zr1 C27 125.53(17)
C2 Zr1 C27 110.72(18)
N3 Zr1 C14 30.36(19)
N6 Zr1 C14 108.67(17)
N4 Zr1 C14 123.64(19)
N1 Zr1 C14 29.96(18)
C1 Zr1 C14 110.48(19)
C2 Zr1 C14 124.50(19)
C27 Zr1 C14 120.35(17)
B6 C1 C2 60.0(3)
B6 C1 B3 112.0(4)
C2 C1 B3 60.3(3)
B6 C1 B4 113.5(5)
C2 C1 B4 110.5(4)
B3 C1 B4 63.3(4)
B6 C1 B5 63.4(4)
C2 C1 B5 110.8(4)
B3 C1 B5 114.0(4)
B4 C1 B5 61.8(4)
B6 C1 Zr1 93.5(3)
C2 C1 Zr1 68.6(2)
B3 C1 Zr1 92.7(3)
B4 C1 Zr1 148.7(4)
B5 C1 Zr1 149.3(4)
B6 C2 C1 59.9(3)
B6 C2 B11 63.8(4)
C1 C2 B11 111.1(4)
B6 C2 B3 111.6(4)
C1 C2 B3 59.9(3)
B11 C2 B3 114.1(4)
B6 C2 B7 114.2(5)
C1 C2 B7 111.1(4)
B11 C2 B7 62.0(4)
B3 C2 B7 63.7(4)
B6 C2 Zr1 93.5(3)
C1 C2 Zr1 68.5(2)
B11 C2 Zr1 149.5(4)
B3 C2 Zr1 92.5(3)
B7 C2 Zr1 148.2(4)
N1 C11 C13 108.7(7)
N1 C11 C12 111.4(8)
C13 C11 C12 112.2(7)
N1 C14 N3 111.8(5)
N1 C14 N2 126.2(6)
N3 C14 N2 121.9(7)
N1 C14 Zr1 57.8(3)
N3 C14 Zr1 54.2(3)
N2 C14 Zr1 173.9(5)
N2 C15 C16 110.8(7)
C17 C16 C15 125.5(14)
N2 C18 C19 118.3(9)
C18 C19 C20 110.4(9)
N3 C21 C23 112.8(6)
N3 C21 C22 111.1(8)
C23 C21 C22 111.7(9)
N4 C24 C25 110.7(5)
N4 C24 C26 111.4(5)
C25 C24 C26 111.0(6)
N4 C27 N6 111.9(5)
N4 C27 N5 124.7(5)
N6 C27 N5 123.4(5)
N4 C27 Zr1 57.6(3)
N6 C27 Zr1 54.3(3)
N5 C27 Zr1 177.7(4)
N5 C28 C29 113.1(6)
C28 C29 C30 108.6(8)
N5 C31 C32 114.4(6)
C33 C32 C31 113.1(8)
N6 C34 C36 111.4(5)
N6 C34 C35 109.8(5)
C36 C34 C35 111.5(7)
C14 N1 C11 123.1(6)
C14 N1 Zr1 92.2(4)
C11 N1 Zr1 139.3(5)
C14 N2 C15 119.7(7)
C14 N2 C18 121.7(6)
C15 N2 C18 118.4(6)
C14 N3 C21 122.6(5)
C14 N3 Zr1 95.5(4)
C21 N3 Zr1 136.8(4)
C27 N4 C24 122.3(5)
C27 N4 Zr1 92.4(3)
C24 N4 Zr1 140.0(4)
C27 N5 C31 120.2(5)
C27 N5 C28 121.2(5)
C31 N5 C28 118.6(5)
C27 N6 C34 122.7(5)
C27 N6 Zr1 95.2(3)
C34 N6 Zr1 138.2(4)
C1 B3 C2 59.8(3)
C1 B3 B4 58.6(3)
C2 B3 B4 106.5(5)
C1 B3 B8 104.7(4)
C2 B3 B8 105.1(5)
B4 B3 B8 58.9(4)
C1 B3 B7 106.6(4)
C2 B3 B7 58.2(3)
B4 B3 B7 108.4(5)
B8 B3 B7 60.7(4)
C1 B4 B8 105.4(4)
C1 B4 B5 59.6(4)
B8 B4 B5 108.4(5)
C1 B4 B9 105.7(5)
B8 B4 B9 59.2(4)
B5 B4 B9 60.6(4)
C1 B4 B3 58.0(3)
B8 B4 B3 60.5(4)
B5 B4 B3 108.0(5)
B9 B4 B3 107.5(5)
C1 B5 B4 58.6(4)
C1 B5 B9 104.4(5)
B4 B5 B9 59.9(4)
C1 B5 B6 57.3(3)
B4 B5 B6 106.0(5)
B9 B5 B6 106.5(5)
C1 B5 B10 104.2(5)
B4 B5 B10 107.7(5)
B9 B5 B10 60.0(4)
B6 B5 B10 59.6(4)
C1 B6 C2 60.2(3)
C1 B6 B10 106.4(5)
C2 B6 B10 105.8(5)
C1 B6 B11 107.0(4)
C2 B6 B11 58.3(3)
B10 B6 B11 60.0(4)
C1 B6 B5 59.3(4)
C2 B6 B5 107.7(5)
B10 B6 B5 60.4(4)
B11 B6 B5 108.9(5)
C2 B7 B11 58.9(4)
C2 B7 B12 105.3(5)
B11 B7 B12 60.7(4)
C2 B7 B3 58.1(3)
B11 B7 B3 107.0(5)
B12 B7 B3 106.8(5)
C2 B7 B8 104.0(5)
B11 B7 B8 107.2(5)
B12 B7 B8 59.0(4)
B3 B7 B8 59.3(4)
B9 B8 B4 60.6(4)
B9 B8 B12 60.7(5)
B4 B8 B12 109.2(5)
B9 B8 B3 108.5(5)
B4 B8 B3 60.5(4)
B12 B8 B3 107.5(5)
B9 B8 B7 108.4(5)
B4 B8 B7 109.0(5)
B12 B8 B7 59.3(4)
B3 B8 B7 59.9(4)
B8 B9 B4 60.1(4)
B8 B9 B12 60.3(4)
B4 B9 B12 108.5(5)
B8 B9 B5 108.3(5)
B4 B9 B5 59.6(4)
B12 B9 B5 109.1(5)
B8 B9 B10 108.4(5)
B4 B9 B10 108.0(5)
B12 B9 B10 60.3(4)
B5 B9 B10 60.7(4)
B6 B10 B11 60.1(4)
B6 B10 B12 106.7(5)
B11 B10 B12 59.6(4)
B6 B10 B9 106.3(5)
B11 B10 B9 107.2(5)
B12 B10 B9 59.3(5)
B6 B10 B5 60.0(4)
B11 B10 B5 108.6(5)
B12 B10 B5 107.3(6)
B9 B10 B5 59.4(4)
C2 B11 B7 59.2(4)
C2 B11 B12 105.1(5)
B7 B11 B12 60.2(4)
C2 B11 B10 105.3(5)
B7 B11 B10 108.8(5)
B12 B11 B10 60.2(4)
C2 B11 B6 57.9(4)
B7 B11 B6 107.1(5)
B12 B11 B6 107.0(5)
B10 B11 B6 59.9(4)
B8 B12 B7 61.7(4)
B8 B12 B9 59.0(4)
B7 B12 B9 108.9(6)
B8 B12 B11 108.1(5)
B7 B12 B11 59.1(4)
B9 B12 B11 108.4(5)
B8 B12 B10 107.4(6)
B7 B12 B10 108.0(5)
B9 B12 B10 60.3(4)
B11 B12 B10 60.2(4)

loop_
_geom_bond_atom_site_label_1
_geom_bond_atom_site_label_2
_geom_bond_distance
Zr1 N3 2.168(5)
Zr1 N6 2.170(4)
Zr1 N4 2.247(4)
Zr1 N1 2.255(5)
Zr1 C1 2.299(5)
Zr1 C2 2.299(5)
Zr1 C27 2.661(5)
Zr1 C14 2.662(6)
C1 B6 1.676(8)
C1 C2 1.682(7)
C1 B3 1.682(8)
C1 B4 1.693(8)
C1 B5 1.712(9)
C2 B6 1.678(8)
C2 B11 1.686(8)
C2 B3 1.689(8)
C2 B7 1.691(8)
C11 N1 1.498(9)
C11 C13 1.502(12)
C11 C12 1.529(12)
C14 N1 1.330(8)
C14 N3 1.351(7)
C14 N2 1.396(8)
C15 N2 1.441(9)
C15 C16 1.558(9)
C16 C17 1.498(10)
C18 N2 1.481(10)
C18 C19 1.503(8)
C19 C20 1.535(9)
C21 N3 1.448(8)
C21 C23 1.476(11)
C21 C22 1.477(12)
C24 N4 1.490(7)
C24 C25 1.497(9)
C24 C26 1.530(9)
C27 N4 1.335(7)
C27 N6 1.357(6)
C27 N5 1.361(7)
C28 N5 1.473(8)
C28 C29 1.507(8)
C29 C30 1.541(8)
C31 N5 1.469(8)
C31 C32 1.524(8)
C32 C33 1.499(8)
C34 N6 1.490(7)
C34 C36 1.497(9)
C34 C35 1.512(9)
B3 B4 1.772(9)
B3 B8 1.773(9)
B3 B7 1.784(9)
B4 B8 1.744(10)
B4 B5 1.748(10)
B4 B9 1.753(11)
B5 B9 1.765(10)
B5 B6 1.780(10)
B5 B10 1.789(11)
B6 B10 1.774(10)
B6 B11 1.776(10)
B7 B11 1.738(10)
B7 B12 1.756(10)
B7 B8 1.798(10)
B8 B9 1.729(10)
B8 B12 1.752(11)
B9 B12 1.758(11)
B9 B10 1.777(11)
B10 B11 1.776(11)
B10 B12 1.776(11)
B11 B12 1.766(10)
